data_1504678
loop_
_publ_author_name
'Yao, Jiayao'
'Xiao, Zuo'
'Gan, Liangbing'
'Yang, Dazhi'
'Wang, Zheming'

_publ_section_title
;
 Towards the rational synthesis of norfullerenes. controlled deletion of
 one carbon atom from C60 and preparation of
 2,5,9-trioxo-1-nor(C60-Ih)[5,6]fullerene C59(O)3 derivatives.
;
_journal_issue 10
_journal_name_full 'Organic letters'
_journal_page_first 2003
_journal_page_last 2006
_journal_paper_doi 10.1021/ol800611r
_journal_volume 10
_journal_year 2008
_chemical_formula_sum 'C80 H44 Cl N O12 S4'
_chemical_formula_weight 1374.85
_chemical_name_systematic
; 
 ? 
;
_space_group_IT_number 19
_symmetry_cell_setting orthorhombic
_symmetry_space_group_name_Hall 'P 2ac 2ab'
_symmetry_space_group_name_H-M 'P 21 21 21'
_atom_sites_solution_hydrogens 'geom or difmap'
_atom_sites_solution_primary direct
_atom_sites_solution_secondary difmap
_audit_creation_method SHELXL-97
_cell_angle_alpha 90.00
_cell_angle_beta 90.00
_cell_angle_gamma 90.00
_cell_formula_units_Z 4
_cell_length_a 9.995(2)
_cell_length_b 22.542(5)
_cell_length_c 26.464(5)
_cell_measurement_reflns_used 15362
_cell_measurement_temperature 143(2)
_cell_measurement_theta_max 25.03
_cell_measurement_theta_min 2.18
_cell_volume 5963(2)
_computing_cell_refinement Rapid-AUTO
_computing_data_collection 'Rapid-AUTO (Rigaku,2000)'
_computing_data_reduction 'CrystalStructure (Rigaku/MSC,2000)'
_computing_molecular_graphics 'Siemens SHELXTL V4.2,(Sheldrick,1990)'
_computing_publication_material SHELXL-97,(Sheldrick,1997)
_computing_structure_refinement SHELXL-97,(Sheldrick,1997)
_computing_structure_solution SHELXS-97,(Sheldrick,1997)
_diffrn_ambient_temperature 143(2)
_diffrn_detector_area_resol_mean 10.00
_diffrn_measured_fraction_theta_full 0.964
_diffrn_measured_fraction_theta_max 0.964
_diffrn_measurement_device_type 'Rigaku RAXIS RAPID IP'
_diffrn_measurement_method \W
_diffrn_radiation_monochromator graphite
_diffrn_radiation_source 'fine-focus sealed tube'
_diffrn_radiation_type MoK\a
_diffrn_radiation_wavelength 0.71073
_diffrn_reflns_av_R_equivalents 0.0861
_diffrn_reflns_av_sigmaI/netI 0.1693
_diffrn_reflns_limit_h_max 11
_diffrn_reflns_limit_h_min -11
_diffrn_reflns_limit_k_max 26
_diffrn_reflns_limit_k_min -26
_diffrn_reflns_limit_l_max 31
_diffrn_reflns_limit_l_min -31
_diffrn_reflns_number 15362
_diffrn_reflns_theta_full 25.03
_diffrn_reflns_theta_max 25.03
_diffrn_reflns_theta_min 2.18
_diffrn_standards_decay_% 0
_diffrn_standards_interval_count 0
_diffrn_standards_interval_time 0
_diffrn_standards_number 0
_exptl_absorpt_coefficient_mu 0.279
_exptl_absorpt_correction_T_max 0.972
_exptl_absorpt_correction_T_min 0.870
_exptl_absorpt_correction_type empirical
_exptl_absorpt_process_details
; 
                                  HIGASHI, T. (1995). Abscor-Empirical
                                  Absorption Correction based on Fourier
                                  Series Approximation.
                                  Rigaku Corporation,Tokyo,Japan.
;
_exptl_crystal_colour red
_exptl_crystal_density_diffrn 1.532
_exptl_crystal_density_method 'not measured'
_exptl_crystal_description block
_exptl_crystal_F_000 2832
_exptl_crystal_size_max 0.50
_exptl_crystal_size_mid 0.15
_exptl_crystal_size_min 0.10
_refine_diff_density_max 0.481
_refine_diff_density_min -0.439
_refine_diff_density_rms 0.078
_refine_ls_abs_structure_details 'Flack H D (1983), Acta Cryst. A39, 876-881'
_refine_ls_abs_structure_Flack 0.13(18)
_refine_ls_extinction_coef 0.0076(7)
_refine_ls_extinction_expression Fc^*^=kFc[1+0.001xFc^2^\l^3^/sin(2\q)]^-1/4^
_refine_ls_extinction_method SHELXL
_refine_ls_goodness_of_fit_ref 1.002
_refine_ls_hydrogen_treatment mixed
_refine_ls_matrix_type full
_refine_ls_number_parameters 931
_refine_ls_number_reflns 5643
_refine_ls_number_restraints 3
_refine_ls_restrained_S_all 1.001
_refine_ls_R_factor_all 0.1499
_refine_ls_R_factor_gt 0.0791
_refine_ls_shift/su_max 0.000
_refine_ls_shift/su_mean 0.000
_refine_ls_structure_factor_coef Fsqd
_refine_ls_weighting_details 'calc w=1/[\s^2^(Fo^2^)+(0.0760P)^2^+0.0000P] where P=(Fo^2^+2Fc^2^)/3'
_refine_ls_weighting_scheme calc
_refine_ls_wR_factor_gt 0.1565
_refine_ls_wR_factor_ref 0.1795
_reflns_number_gt 2824
_reflns_number_total 5643
_reflns_threshold_expression >2sigma(I)
_cod_data_source_file ol800611r-file003.cif
_cod_data_source_block a
_cod_original_sg_symbol_H-M P2(1)2(1)2(1)
_cod_database_code 1504678

loop_
_symmetry_equiv_pos_as_xyz
'x, y, z'
'-x+1/2, -y, z+1/2'
'-x, y+1/2, -z+1/2'
'x+1/2, -y+1/2, -z'

loop_
_atom_site_label
_atom_site_type_symbol
_atom_site_fract_x
_atom_site_fract_y
_atom_site_fract_z
_atom_site_U_iso_or_equiv
_atom_site_adp_type
_atom_site_occupancy
_atom_site_symmetry_multiplicity
_atom_site_calc_flag
_atom_site_refinement_flags
Cl1 Cl 0.0228(3) -0.00664(10) 0.25205(10) 0.0434(8) Uani 1 1 d .
S1 S -0.3876(4) 0.04948(14) 0.33808(12) 0.0601(10) Uani 1 1 d .
S2 S -0.4264(5) 0.08594(16) 0.44862(14) 0.0767(13) Uani 1 1 d .
S3 S -0.7261(6) 0.0180(3) 0.5093(3) 0.200(4) Uani 1 1 d .
S4 S -0.9742(6) 0.08704(18) 0.53517(15) 0.0963(17) Uani 1 1 d .
O1 O -0.2733(8) -0.0715(3) 0.2995(2) 0.039(2) Uani 1 1 d .
O2 O -0.4808(8) -0.2351(3) 0.2967(3) 0.043(2) Uani 1 1 d .
H2 H -0.4683 -0.2515 0.3240 0.065 Uiso 1 1 calc R
O3 O -0.2633(8) -0.1954(3) 0.2915(3) 0.0339(18) Uani 1 1 d .
O4 O -0.4276(8) -0.0598(3) 0.2153(3) 0.042(2) Uani 1 1 d .
O5 O -0.3704(8) 0.0012(3) 0.2205(2) 0.0389(19) Uani 1 1 d .
O6 O 0.1828(7) -0.1675(3) 0.3253(3) 0.0389(19) Uani 1 1 d .
O7 O 0.1692(7) -0.1024(3) 0.3325(3) 0.0358(18) Uani 1 1 d .
O8 O -0.0911(10) -0.2999(4) 0.3585(3) 0.063(3) Uani 1 1 d .
O9A O -0.001(2) -0.3484(6) 0.3629(5) 0.072(7) Uani 0.50 1 d P
O9B O 0.0232(19) -0.2848(7) 0.3820(6) 0.056(5) Uani 0.50 1 d P
O10 O -0.0740(8) -0.1292(3) 0.4352(2) 0.042(2) Uani 1 1 d .
O11 O -0.2414(9) -0.2121(3) 0.3935(3) 0.047(2) Uani 1 1 d .
O12 O -0.4247(11) -0.2973(4) 0.3809(3) 0.076(3) Uani 1 1 d .
HO12 H -0.3457 -0.2991 0.3892 0.114 Uiso 1 1 calc R
N1 N -0.0725(10) -0.1440(4) 0.3833(3) 0.044(3) Uani 1 1 d .
HN1 H 0.0144 -0.1530 0.3752 0.060 Uiso 1 1 d .
C1 C -0.3344(13) -0.3078(5) 0.1032(4) 0.041(3) Uani 1 1 d .
C2 C -0.2727(12) -0.3553(4) 0.1284(4) 0.036(3) Uani 1 1 d .
C3 C -0.1394(13) -0.3730(4) 0.1131(4) 0.038(3) Uani 1 1 d .
C4 C -0.0660(14) -0.3447(5) 0.0750(4) 0.044(3) Uani 1 1 d .
C5 C -0.1339(13) -0.2969(5) 0.0482(4) 0.040(3) Uani 1 1 d .
C6 C -0.2634(12) -0.2790(5) 0.0627(4) 0.036(3) Uani 1 1 d .
C7 C -0.2926(12) -0.2143(4) 0.0633(4) 0.038(3) Uani 1 1 d .
C8 C -0.3802(12) -0.2063(5) 0.1069(4) 0.042(3) Uani 1 1 d .
C9 C -0.4019(12) -0.2623(5) 0.1313(4) 0.038(3) Uani 1 1 d .
C10 C -0.3518(13) -0.3146(5) 0.2095(4) 0.045(3) Uani 1 1 d .
C11 C -0.4110(12) -0.2632(4) 0.1837(3) 0.037(3) Uani 1 1 d .
C12 C -0.2823(12) -0.3584(4) 0.1821(4) 0.034(3) Uani 1 1 d .
C13 C -0.1538(12) -0.3797(5) 0.2015(4) 0.035(3) Uani 1 1 d .
C14 C -0.0666(11) -0.3871(4) 0.1589(4) 0.034(3) Uani 1 1 d .
C15 C 0.0700(13) -0.3743(4) 0.1638(4) 0.036(3) Uani 1 1 d .
C16 C 0.1426(12) -0.3458(5) 0.1236(4) 0.039(3) Uani 1 1 d .
C17 C 0.0725(14) -0.3319(5) 0.0790(4) 0.043(3) Uani 1 1 d .
C18 C 0.0949(12) -0.2738(5) 0.0547(4) 0.037(3) Uani 1 1 d .
C19 C -0.0307(12) -0.2522(4) 0.0356(4) 0.038(3) Uani 1 1 d .
C20 C -0.0635(14) -0.1924(5) 0.0373(4) 0.050(3) Uani 1 1 d .
C21 C -0.1905(12) -0.1729(5) 0.0510(4) 0.042(3) Uani 1 1 d .
C22 C -0.1824(12) -0.1182(4) 0.0822(4) 0.034(3) Uani 1 1 d .
C23 C -0.2678(11) -0.1105(4) 0.1245(4) 0.030(3) Uani 1 1 d .
C24 C -0.3652(12) -0.1558(5) 0.1380(4) 0.037(3) Uani 1 1 d .
C25 C -0.3737(11) -0.1570(4) 0.1935(3) 0.031(3) Uani 1 1 d .
C26 C -0.3920(11) -0.2122(4) 0.2155(4) 0.033(3) Uani 1 1 d .
C27 C -0.3580(13) -0.2330(5) 0.2691(4) 0.044(3) Uani 1 1 d .
C28 C -0.3039(11) -0.2938(5) 0.2571(4) 0.030(3) Uani 1 1 d .
C29 C -0.1899(12) -0.3143(4) 0.2749(4) 0.033(3) Uani 1 1 d .
C30 C -0.1066(12) -0.3566(4) 0.2469(4) 0.039(3) Uani 1 1 d .
C31 C 0.0344(11) -0.3421(4) 0.2513(4) 0.030(3) Uani 1 1 d .
C32 C 0.1189(12) -0.3503(4) 0.2111(4) 0.039(3) Uani 1 1 d .
C33 C 0.2230(11) -0.3085(5) 0.1986(4) 0.033(3) Uani 1 1 d .
C34 C 0.2334(13) -0.3043(4) 0.1450(4) 0.045(3) Uani 1 1 d .
C35 C 0.2573(11) -0.2517(5) 0.1224(4) 0.036(3) Uani 1 1 d .
C36 C 0.1870(12) -0.2339(5) 0.0755(4) 0.038(3) Uani 1 1 d .
C37 C 0.1581(12) -0.1703(5) 0.0779(4) 0.040(3) Uani 1 1 d .
C38 C 0.0353(14) -0.1512(4) 0.0590(4) 0.042(3) Uani 1 1 d .
C39 C -0.0441(13) -0.1056(4) 0.0862(4) 0.041(3) Uani 1 1 d .
C40 C 0.0076(13) -0.0846(5) 0.1323(4) 0.042(3) Uani 1 1 d .
C41 C -0.0840(12) -0.0735(4) 0.1739(4) 0.032(3) Uani 1 1 d .
C42 C -0.2213(13) -0.0839(4) 0.1692(4) 0.037(3) Uani 1 1 d .
C43 C -0.3149(11) -0.0995(4) 0.2127(4) 0.032(3) Uani 1 1 d .
C44 C -0.2308(14) -0.0977(4) 0.2628(4) 0.042(3) Uani 1 1 d .
C45 C -0.0854(13) -0.1183(4) 0.2583(4) 0.037(3) Uani 1 1 d .
C46 C -0.0392(11) -0.1674(4) 0.2812(4) 0.035(3) Uani 1 1 d .
C47 C -0.1306(12) -0.2069(4) 0.3117(3) 0.030(3) Uani 1 1 d .
C48 C -0.0936(12) -0.2778(4) 0.3073(3) 0.032(3) Uani 1 1 d .
C49 C 0.0466(12) -0.2880(4) 0.2814(4) 0.037(3) Uani 1 1 d .
C50 C 0.1351(12) -0.2472(4) 0.2697(3) 0.027(3) Uani 1 1 d .
C51 C 0.2266(11) -0.2550(5) 0.2277(3) 0.032(3) Uani 1 1 d .
C52 C 0.2551(11) -0.1990(4) 0.2046(4) 0.030(3) Uani 1 1 d .
C53 C 0.2695(12) -0.1952(4) 0.1524(4) 0.039(3) Uani 1 1 d .
C54 C 0.2088(13) -0.1488(5) 0.1260(4) 0.041(3) Uani 1 1 d .
C55 C 0.1351(12) -0.1033(5) 0.1517(4) 0.036(3) Uani 1 1 d .
C56 C 0.1242(11) -0.1075(4) 0.2052(4) 0.031(3) Uani 1 1 d .
C57 C -0.0055(12) -0.0794(4) 0.2229(3) 0.031(3) Uani 1 1 d .
C58 C 0.1828(13) -0.1541(4) 0.2328(4) 0.037(3) Uani 1 1 d .
C59 C 0.1134(12) -0.1800(4) 0.2794(4) 0.033(3) Uani 1 1 d .
C60 C -0.1514(16) -0.1898(5) 0.3680(4) 0.051(4) Uani 1 1 d .
C61 C -0.4609(12) 0.0405(5) 0.1908(4) 0.037(3) Uani 1 1 d .
C62 C -0.4586(14) 0.0257(5) 0.1365(4) 0.054(4) Uani 1 1 d .
H62A H -0.4916 -0.0140 0.1317 0.080 Uiso 1 1 calc R
H62B H -0.3685 0.0282 0.1241 0.080 Uiso 1 1 calc R
H62C H -0.5142 0.0530 0.1183 0.080 Uiso 1 1 calc R
C63 C -0.3933(14) 0.0989(5) 0.2018(4) 0.052(4) Uani 1 1 d .
H63A H -0.4419 0.1304 0.1858 0.077 Uiso 1 1 calc R
H63B H -0.3034 0.0980 0.1890 0.077 Uiso 1 1 calc R
H63C H -0.3913 0.1054 0.2376 0.077 Uiso 1 1 calc R
C64 C -0.5987(13) 0.0368(5) 0.2118(4) 0.055(4) Uani 1 1 d .
H64A H -0.6386 -0.0002 0.2022 0.083 Uiso 1 1 calc R
H64B H -0.6515 0.0690 0.1989 0.083 Uiso 1 1 calc R
H64C H -0.5948 0.0394 0.2480 0.083 Uiso 1 1 calc R
C65 C 0.2898(12) -0.0837(5) 0.3569(4) 0.042(3) Uani 1 1 d .
C66 C 0.3067(15) -0.1110(6) 0.4091(4) 0.065(4) Uani 1 1 d .
H66A H 0.2245 -0.1074 0.4276 0.097 Uiso 1 1 calc R
H66B H 0.3768 -0.0908 0.4269 0.097 Uiso 1 1 calc R
H66C H 0.3295 -0.1522 0.4057 0.097 Uiso 1 1 calc R
C67 C 0.2659(12) -0.0146(4) 0.3611(4) 0.047(3) Uani 1 1 d .
H67A H 0.2542 0.0017 0.3279 0.070 Uiso 1 1 calc R
H67B H 0.3417 0.0036 0.3770 0.070 Uiso 1 1 calc R
H67C H 0.1871 -0.0072 0.3809 0.070 Uiso 1 1 calc R
C68 C 0.4108(12) -0.0946(5) 0.3239(5) 0.052(3) Uani 1 1 d .
H68A H 0.4215 -0.1364 0.3186 0.078 Uiso 1 1 calc R
H68B H 0.4891 -0.0791 0.3402 0.078 Uiso 1 1 calc R
H68C H 0.3986 -0.0751 0.2920 0.078 Uiso 1 1 calc R
C69 C -0.1576(13) -0.0750(5) 0.4448(4) 0.046(3) Uani 1 1 d .
C70 C -0.3003(12) -0.0857(5) 0.4347(4) 0.045(3) Uani 1 1 d .
H70A H -0.3130 -0.0930 0.3992 0.067 Uiso 1 1 calc R
H70B H -0.3514 -0.0516 0.4445 0.067 Uiso 1 1 calc R
H70C H -0.3297 -0.1196 0.4536 0.067 Uiso 1 1 calc R
C71 C -0.0963(14) -0.0222(5) 0.4175(4) 0.057(4) Uani 1 1 d .
H71A H -0.0036 -0.0188 0.4265 0.085 Uiso 1 1 calc R
H71B H -0.1426 0.0134 0.4271 0.085 Uiso 1 1 calc R
H71C H -0.1039 -0.0278 0.3817 0.085 Uiso 1 1 calc R
C72 C -0.1297(14) -0.0685(6) 0.5027(4) 0.065(4) Uani 1 1 d .
H72A H -0.1623 -0.1029 0.5201 0.097 Uiso 1 1 calc R
H72B H -0.1745 -0.0338 0.5153 0.097 Uiso 1 1 calc R
H72C H -0.0351 -0.0646 0.5082 0.097 Uiso 1 1 calc R
C77 C -0.4079(14) 0.0677(5) 0.3935(4) 0.053(4) Uani 1 1 d .
C78 C -0.8503(15) 0.0508(7) 0.5205(5) 0.080(5) Uani 1 1 d .
C79 C -0.505(2) -0.2907(13) 0.4243(6) 0.200(14) Uani 1 1 d D
H79A H -0.4939 -0.2467 0.4408 0.200 Uiso 0.50 1 d P
H79B H -0.5058 -0.3151 0.4515 0.200 Uiso 0.50 1 d P
H79C H -0.5658 -0.2484 0.4193 0.200 Uiso 0.50 1 d P
H79D H -0.5806 -0.3167 0.4290 0.200 Uiso 0.50 1 d P
C80A C -0.657(3) -0.2838(11) 0.4061(10) 0.067(9) Uani 0.50 1 d P
H80A H -0.6668 -0.2898 0.3714 0.150 Uiso 0.50 1 d P
H80B H -0.7037 -0.2458 0.4151 0.150 Uiso 0.50 1 d P
H80C H -0.7139 -0.3145 0.4238 0.150 Uiso 0.50 1 d P
C80B C -0.440(4) -0.2794(14) 0.4738 0.128(19) Uani 0.50 1 d PD
H80D H -0.3472 -0.2824 0.4672 0.150 Uiso 0.50 1 d P
H80E H -0.4690 -0.3088 0.4970 0.150 Uiso 0.50 1 d P
H80F H -0.4589 -0.2402 0.4883 0.150 Uiso 0.50 1 d P
C73A C -0.041(2) -0.3845(11) 0.4017(9) 0.044(7) Uani 0.50 1 d PD
C74A C -0.064(3) -0.3552(11) 0.4523(10) 0.057(7) Uiso 0.50 1 d P
H74A H -0.1352 -0.3199 0.4439 0.150 Uiso 0.50 1 d P
H74B H 0.0027 -0.3373 0.4680 0.150 Uiso 0.50 1 d P
H74C H -0.1204 -0.3800 0.4732 0.150 Uiso 0.50 1 d P
C75A C -0.183(2) -0.4094(10) 0.3862(9) 0.068(9) Uani 0.50 1 d PD
H75A H -0.2391 -0.3796 0.3819 0.120 Uiso 0.50 1 d P
H75B H -0.2031 -0.4394 0.4089 0.120 Uiso 0.50 1 d P
H75C H -0.1623 -0.4293 0.3524 0.120 Uiso 0.50 1 d P
C76A C 0.054(4) -0.4338(10) 0.4065(10) 0.083(12) Uani 0.50 1 d P
H76A H 0.0737 -0.4504 0.3718 0.150 Uiso 0.50 1 d P
H76B H 0.0173 -0.4661 0.4254 0.150 Uiso 0.50 1 d P
H76C H 0.1404 -0.4234 0.4202 0.150 Uiso 0.50 1 d P
C73B C 0.042(2) -0.3189(12) 0.4282(9) 0.062(7) Uiso 0.50 1 d PD
C74B C 0.084(5) -0.3757(16) 0.4140(10) 0.113(16) Uani 0.50 1 d P
H74D H 0.1761 -0.3688 0.3961 0.200 Uiso 0.50 1 d P
H74E H 0.0319 -0.3962 0.3945 0.200 Uiso 0.50 1 d P
H74F H 0.1155 -0.3985 0.4446 0.200 Uiso 0.50 1 d P
C75B C 0.145(3) -0.2784(12) 0.4546(8) 0.071(9) Uani 0.50 1 d P
H75D H 0.1051 -0.2392 0.4651 0.120 Uiso 0.50 1 d P
H75E H 0.2180 -0.2681 0.4322 0.120 Uiso 0.50 1 d P
H75F H 0.1833 -0.2946 0.4854 0.120 Uiso 0.50 1 d P
C76B C -0.091(2) -0.3229(12) 0.4587(9) 0.059(7) Uiso 0.50 1 d PD
H76D H -0.1200 -0.2811 0.4697 0.120 Uiso 0.50 1 d P
H76E H -0.0769 -0.3425 0.4923 0.120 Uiso 0.50 1 d P
H76F H -0.1606 -0.3401 0.4423 0.120 Uiso 0.50 1 d P

loop_
_atom_site_aniso_label
_atom_site_aniso_U_11
_atom_site_aniso_U_22
_atom_site_aniso_U_33
_atom_site_aniso_U_23
_atom_site_aniso_U_13
_atom_site_aniso_U_12
Cl1 0.050(2) 0.0355(13) 0.0446(16) -0.0031(12) 0.0057(16) -0.0041(14)
S1 0.058(3) 0.0645(19) 0.058(2) -0.0043(17) 0.004(2) -0.0091(19)
S2 0.094(4) 0.074(2) 0.062(2) -0.0164(18) 0.006(2) 0.005(2)
S3 0.065(4) 0.228(7) 0.308(9) -0.188(7) 0.015(5) -0.008(5)
S4 0.135(5) 0.084(3) 0.070(3) 0.012(2) 0.013(3) 0.001(3)
O1 0.057(6) 0.033(4) 0.027(4) -0.005(3) -0.002(4) -0.003(4)
O2 0.035(5) 0.043(4) 0.052(5) -0.005(3) 0.014(4) -0.010(4)
O3 0.022(5) 0.035(4) 0.045(4) -0.004(3) -0.004(4) 0.003(4)
O4 0.046(6) 0.033(4) 0.047(4) 0.003(3) 0.000(4) -0.009(4)
O5 0.041(5) 0.037(4) 0.038(4) 0.002(3) -0.008(4) -0.005(4)
O6 0.025(5) 0.044(4) 0.047(4) -0.001(3) -0.012(4) 0.001(4)
O7 0.026(5) 0.037(4) 0.045(4) 0.002(3) -0.008(4) -0.008(3)
O8 0.062(7) 0.086(7) 0.040(5) 0.032(5) 0.012(5) 0.016(6)
O9A 0.16(2) 0.028(7) 0.023(8) 0.010(6) -0.010(11) 0.025(11)
O9B 0.035(12) 0.070(11) 0.062(11) 0.012(9) 0.006(10) -0.002(10)
O10 0.039(5) 0.063(5) 0.025(4) -0.008(3) -0.001(4) -0.001(4)
O11 0.051(6) 0.055(5) 0.035(4) 0.000(4) 0.014(4) -0.002(5)
O12 0.100(9) 0.081(6) 0.048(5) 0.014(5) -0.004(6) -0.028(7)
N1 0.041(7) 0.057(6) 0.032(5) -0.017(4) 0.000(5) 0.011(5)
C1 0.044(9) 0.051(7) 0.030(6) -0.006(5) -0.010(6) -0.018(6)
C2 0.034(8) 0.034(6) 0.040(7) -0.001(5) 0.001(6) -0.014(6)
C3 0.044(9) 0.034(6) 0.034(6) 0.001(5) -0.005(6) -0.006(6)
C4 0.050(9) 0.038(6) 0.042(7) -0.012(5) -0.003(7) 0.011(6)
C5 0.051(9) 0.038(6) 0.031(6) -0.006(5) -0.001(6) 0.002(6)
C6 0.036(8) 0.045(6) 0.027(6) -0.015(5) -0.002(6) 0.013(6)
C7 0.047(9) 0.037(6) 0.028(6) -0.004(5) -0.011(6) 0.012(6)
C8 0.023(7) 0.061(7) 0.042(7) -0.004(6) -0.008(6) 0.012(6)
C9 0.026(8) 0.051(6) 0.036(6) -0.009(5) -0.007(6) 0.002(6)
C10 0.056(10) 0.039(6) 0.039(7) 0.000(5) 0.013(7) -0.005(6)
C11 0.033(8) 0.046(6) 0.031(6) -0.001(5) -0.009(6) -0.001(6)
C12 0.037(8) 0.036(6) 0.030(6) -0.004(5) 0.008(6) -0.009(6)
C13 0.031(8) 0.043(6) 0.032(6) -0.001(5) 0.016(6) 0.008(6)
C14 0.024(7) 0.036(5) 0.040(6) 0.001(5) -0.004(6) -0.007(5)
C15 0.053(9) 0.023(5) 0.033(6) -0.006(4) 0.014(6) 0.010(5)
C16 0.031(8) 0.037(6) 0.048(7) 0.001(5) 0.002(7) 0.006(6)
C17 0.044(9) 0.043(6) 0.042(7) -0.020(5) 0.001(7) 0.004(6)
C18 0.034(8) 0.044(6) 0.033(6) -0.017(5) 0.009(6) 0.006(6)
C19 0.030(8) 0.032(5) 0.053(7) -0.010(5) 0.011(6) -0.006(5)
C20 0.053(10) 0.065(8) 0.033(6) 0.013(6) 0.001(7) 0.013(7)
C21 0.015(7) 0.060(7) 0.052(8) 0.020(6) -0.008(6) -0.010(6)
C22 0.030(8) 0.035(6) 0.036(6) 0.013(5) -0.011(6) -0.007(5)
C23 0.028(7) 0.028(5) 0.035(6) -0.007(5) 0.005(6) 0.006(5)
C24 0.029(8) 0.043(6) 0.041(7) -0.003(5) 0.005(6) 0.008(6)
C25 0.023(7) 0.047(6) 0.023(5) -0.002(5) -0.010(5) 0.009(5)
C26 0.024(7) 0.038(6) 0.037(6) -0.001(5) 0.001(6) -0.011(5)
C27 0.031(8) 0.060(7) 0.040(7) -0.007(6) 0.007(6) -0.008(7)
C28 0.009(6) 0.046(6) 0.036(6) 0.001(5) 0.008(5) -0.002(5)
C29 0.038(8) 0.037(6) 0.024(6) -0.008(5) 0.019(6) -0.014(6)
C30 0.022(7) 0.030(5) 0.066(8) 0.007(6) -0.005(7) -0.003(5)
C31 0.031(7) 0.028(5) 0.033(6) 0.005(5) 0.004(6) 0.000(5)
C32 0.029(8) 0.034(6) 0.054(7) 0.014(5) 0.008(7) 0.017(6)
C33 0.010(6) 0.046(6) 0.043(7) 0.000(5) 0.003(5) 0.009(5)
C34 0.035(8) 0.034(6) 0.066(8) -0.011(6) -0.007(7) 0.013(6)
C35 0.018(7) 0.037(6) 0.052(7) 0.002(5) 0.009(6) -0.003(5)
C36 0.028(8) 0.045(6) 0.041(7) -0.007(5) -0.007(6) 0.006(6)
C37 0.031(8) 0.040(6) 0.048(7) 0.004(5) 0.002(6) 0.001(6)
C38 0.053(9) 0.038(6) 0.033(6) -0.008(5) 0.010(7) -0.009(6)
C39 0.047(9) 0.031(5) 0.044(7) 0.003(5) 0.017(7) -0.011(6)
C40 0.037(8) 0.043(6) 0.044(7) -0.001(5) 0.015(7) -0.002(6)
C41 0.030(7) 0.035(5) 0.031(6) -0.003(5) -0.001(6) 0.002(5)
C42 0.052(9) 0.032(5) 0.027(6) 0.001(5) 0.013(6) 0.001(6)
C43 0.030(7) 0.040(6) 0.027(6) -0.004(5) -0.006(5) 0.008(5)
C44 0.048(9) 0.033(6) 0.046(7) 0.000(5) -0.004(7) 0.001(6)
C45 0.050(9) 0.038(6) 0.025(5) 0.004(5) 0.007(6) -0.012(6)
C46 0.024(7) 0.037(6) 0.044(7) 0.000(5) 0.018(6) -0.016(5)
C47 0.030(7) 0.032(5) 0.028(5) -0.006(4) 0.019(5) -0.007(5)
C48 0.030(7) 0.037(5) 0.030(6) 0.014(5) 0.002(6) -0.003(5)
C49 0.041(8) 0.029(5) 0.040(6) 0.003(5) -0.014(6) 0.001(6)
C50 0.041(8) 0.022(5) 0.016(5) 0.011(4) -0.008(5) 0.004(5)
C51 0.018(7) 0.050(6) 0.027(6) 0.005(5) -0.011(5) -0.018(6)
C52 0.018(7) 0.040(6) 0.032(6) 0.013(5) -0.004(5) -0.012(5)
C53 0.022(7) 0.038(6) 0.058(7) -0.004(6) 0.004(6) 0.003(5)
C54 0.045(9) 0.039(6) 0.040(7) -0.007(5) -0.006(7) 0.001(6)
C55 0.027(7) 0.044(6) 0.038(7) -0.006(5) 0.003(6) -0.006(6)
C56 0.026(7) 0.039(5) 0.029(6) -0.006(5) 0.019(5) -0.004(5)
C57 0.038(8) 0.029(5) 0.027(5) -0.007(4) 0.011(6) -0.012(5)
C58 0.045(9) 0.030(5) 0.036(6) 0.001(5) -0.009(6) -0.006(6)
C59 0.045(8) 0.036(5) 0.019(5) -0.003(4) -0.015(6) -0.001(6)
C60 0.083(12) 0.035(6) 0.034(7) -0.002(5) 0.006(8) -0.002(7)
C61 0.042(8) 0.048(6) 0.021(6) -0.009(4) -0.009(6) 0.007(6)
C62 0.072(11) 0.052(7) 0.037(6) 0.000(5) -0.010(7) 0.020(7)
C63 0.062(10) 0.046(7) 0.047(7) 0.013(6) -0.003(7) 0.006(7)
C64 0.050(10) 0.066(8) 0.049(7) 0.009(6) 0.015(7) 0.023(7)
C65 0.018(7) 0.065(7) 0.043(7) -0.006(6) -0.010(6) -0.007(6)
C66 0.073(12) 0.076(9) 0.045(7) 0.003(7) -0.038(8) 0.002(8)
C67 0.031(8) 0.037(6) 0.071(8) -0.009(6) -0.009(7) -0.016(6)
C68 0.025(8) 0.061(7) 0.069(8) -0.021(6) 0.010(7) -0.009(7)
C69 0.042(9) 0.056(7) 0.041(7) -0.005(6) 0.014(7) 0.002(6)
C70 0.026(8) 0.045(6) 0.063(8) -0.002(6) -0.003(7) 0.001(6)
C71 0.064(10) 0.054(7) 0.052(7) 0.006(6) -0.014(8) -0.002(7)
C72 0.064(11) 0.085(9) 0.046(7) -0.029(7) 0.027(8) -0.020(8)
C77 0.052(10) 0.055(7) 0.052(7) -0.019(6) -0.007(7) -0.013(7)
C78 0.035(10) 0.115(12) 0.090(11) -0.033(9) 0.042(8) -0.019(9)
C79 0.18(3) 0.31(3) 0.107(17) 0.005(19) 0.05(2) -0.16(3)
C80A 0.07(2) 0.050(15) 0.077(19) 0.000(14) 0.021(18) -0.005(16)
C80B 0.22(5) 0.10(2) 0.061(19) -0.017(17) 0.09(3) -0.07(3)
C73A 0.034(18) 0.063(16) 0.035(14) 0.008(11) -0.019(13) -0.025(14)
C75A 0.10(3) 0.043(14) 0.063(16) 0.045(12) -0.030(18) -0.006(15)
C76A 0.12(3) 0.042(13) 0.08(2) 0.033(14) -0.08(2) -0.004(17)
C74B 0.20(5) 0.11(3) 0.028(15) 0.010(17) 0.01(2) 0.03(3)
C75B 0.11(3) 0.09(2) 0.018(12) -0.010(12) -0.005(16) 0.011(19)

loop_
_atom_type_symbol
_atom_type_description
_atom_type_scat_dispersion_real
_atom_type_scat_dispersion_imag
_atom_type_scat_source
C C 0.0033 0.0016 'International Tables Vol C Tables 4.2.6.8 and 6.1.1.4'
H H 0.0000 0.0000 'International Tables Vol C Tables 4.2.6.8 and 6.1.1.4'
N N 0.0061 0.0033 'International Tables Vol C Tables 4.2.6.8 and 6.1.1.4'
O O 0.0106 0.0060 'International Tables Vol C Tables 4.2.6.8 and 6.1.1.4'
S S 0.1246 0.1234 'International Tables Vol C Tables 4.2.6.8 and 6.1.1.4'
Cl Cl 0.1484 0.1585 'International Tables Vol C Tables 4.2.6.8 and 6.1.1.4'

loop_
_geom_angle_atom_site_label_1
_geom_angle_atom_site_label_2
_geom_angle_atom_site_label_3
_geom_angle
C27 O2 H2 109.5
C27 O3 C47 131.6(8)
C43 O4 O5 106.1(7)
C61 O5 O4 105.4(7)
C59 O6 O7 105.0(6)
C65 O7 O6 105.8(7)
O9B O8 O9A 67.6(11)
O9B O8 C48 111.3(11)
O9A O8 C48 110.8(9)
C73A O9A O8 109.6(18)
C73A O9A O9B 110.7(15)
O8 O9A O9B 53.8(8)
C73A O9A C74B 48.7(17)
O8 O9A C74B 131.1(15)
O9B O9A C74B 89.9(17)
C73A O9A C73B 65.9(13)
O8 O9A C73B 87.1(11)
O9B O9A C73B 48.7(10)
C74B O9A C73B 45.2(13)
C73A O9A H74E 33.3(11)
O8 O9A H74E 142.0(14)
O9B O9A H74E 118.9(12)
C74B O9A H74E 30.4(14)
C73B O9A H74E 71.0(10)
O8 O9B C73B 111.4(16)
O8 O9B O9A 58.6(11)
C73B O9B O9A 78.6(14)
N1 O10 C69 111.2(7)
C79 O12 HO12 109.5
C60 N1 O10 117.6(9)
C60 N1 HN1 108.1(9)
O10 N1 HN1 106.8(8)
C2 C1 C9 120.3(9)
C2 C1 C6 118.8(11)
C9 C1 C6 107.1(9)
C1 C2 C12 118.8(11)
C1 C2 C3 118.6(10)
C12 C2 C3 109.2(10)
C4 C3 C2 124.0(10)
C4 C3 C14 116.0(11)
C2 C3 C14 106.7(9)
C3 C4 C17 123.4(12)
C3 C4 C5 116.3(11)
C17 C4 C5 110.0(11)
C6 C5 C4 120.3(11)
C6 C5 C19 120.5(10)
C4 C5 C19 106.7(11)
C5 C6 C1 121.8(10)
C5 C6 C7 117.6(11)
C1 C6 C7 109.8(9)
C21 C7 C8 122.1(10)
C21 C7 C6 120.1(11)
C8 C7 C6 104.3(9)
C24 C8 C9 117.5(9)
C24 C8 C7 119.8(11)
C9 C8 C7 109.7(10)
C11 C9 C8 118.2(10)
C11 C9 C1 122.4(10)
C8 C9 C1 108.9(9)
C12 C10 C28 121.3(11)
C12 C10 C11 120.9(9)
C28 C10 C11 106.6(9)
C9 C11 C26 124.3(10)
C9 C11 C10 116.7(10)
C26 C11 C10 107.8(8)
C10 C12 C2 120.8(10)
C10 C12 C13 118.9(10)
C2 C12 C13 107.8(10)
C30 C13 C14 121.1(11)
C30 C13 C12 118.5(9)
C14 C13 C12 107.2(9)
C15 C14 C13 119.7(10)
C15 C14 C3 121.4(10)
C13 C14 C3 109.1(10)
C14 C15 C16 121.0(11)
C14 C15 C32 119.0(10)
C16 C15 C32 107.6(10)
C17 C16 C34 120.4(10)
C17 C16 C15 117.9(12)
C34 C16 C15 108.8(10)
C16 C17 C4 120.2(12)
C16 C17 C18 119.2(11)
C4 C17 C18 107.1(11)
C36 C18 C19 119.7(10)
C36 C18 C17 119.9(10)
C19 C18 C17 108.7(10)
C20 C19 C18 121.5(11)
C20 C19 C5 119.3(11)
C18 C19 C5 107.4(9)
C19 C20 C21 122.0(12)
C19 C20 C38 117.8(12)
C21 C20 C38 108.2(10)
C20 C21 C7 120.5(11)
C20 C21 C22 110.8(10)
C7 C21 C22 117.2(11)
C39 C22 C23 120.3(10)
C39 C22 C21 105.2(10)
C23 C22 C21 120.5(9)
C42 C23 C22 121.1(10)
C42 C23 C24 108.2(9)
C22 C23 C24 120.7(9)
C8 C24 C23 119.5(10)
C8 C24 C25 124.2(10)
C23 C24 C25 107.3(10)
C26 C25 C24 116.2(9)
C26 C25 C43 132.8(9)
C24 C25 C43 107.4(9)
C25 C26 C11 119.3(9)
C25 C26 C27 129.4(9)
C11 C26 C27 109.0(9)
O3 C27 O2 112.5(8)
O3 C27 C28 113.4(10)
O2 C27 C28 112.8(9)
O3 C27 C26 110.8(9)
O2 C27 C26 107.0(9)
C28 C27 C26 99.3(8)
C29 C28 C10 119.4(10)
C29 C28 C27 123.6(10)
C10 C28 C27 111.5(10)
C28 C29 C30 122.6(10)
C28 C29 C48 123.8(10)
C30 C29 C48 106.0(10)
C13 C30 C31 118.9(11)
C13 C30 C29 119.1(10)
C31 C30 C29 111.3(9)
C32 C31 C30 120.3(11)
C32 C31 C49 119.0(10)
C30 C31 C49 108.2(10)
C31 C32 C33 122.3(10)
C31 C32 C15 120.9(11)
C33 C32 C15 106.7(9)
C34 C33 C51 118.5(9)
C34 C33 C32 109.0(10)
C51 C33 C32 116.4(9)
C35 C34 C16 121.0(11)
C35 C34 C33 120.8(10)
C16 C34 C33 107.8(11)
C34 C35 C36 121.7(10)
C34 C35 C53 121.6(10)
C36 C35 C53 104.6(9)
C18 C36 C37 121.1(11)
C18 C36 C35 117.9(10)
C37 C36 C35 108.8(9)
C38 C37 C54 121.2(10)
C38 C37 C36 117.5(11)
C54 C37 C36 107.2(9)
C37 C38 C20 122.4(10)
C37 C38 C39 120.8(11)
C20 C38 C39 105.4(11)
C40 C39 C22 119.4(11)
C40 C39 C38 117.1(11)
C22 C39 C38 110.3(10)
C39 C40 C55 122.6(10)
C39 C40 C41 118.9(11)
C55 C40 C41 109.7(9)
C42 C41 C40 121.5(10)
C42 C41 C57 124.5(10)
C40 C41 C57 107.8(10)
C41 C42 C23 118.1(10)
C41 C42 C43 125.0(10)
C23 C42 C43 109.6(10)
O4 C43 C25 104.2(8)
O4 C43 C42 111.8(8)
C25 C43 C42 100.5(8)
O4 C43 C44 111.3(8)
C25 C43 C44 121.0(8)
C42 C43 C44 107.6(9)
O1 C44 C45 122.9(11)
O1 C44 C43 120.1(11)
C45 C44 C43 115.8(10)
C46 C45 C57 125.2(11)
C46 C45 C44 122.8(10)
C57 C45 C44 112.0(9)
C45 C46 C47 121.3(11)
C45 C46 C59 118.3(9)
C47 C46 C59 120.2(10)
O3 C47 C46 104.5(8)
O3 C47 C60 100.7(9)
C46 C47 C60 116.5(9)
O3 C47 C48 110.6(8)
C46 C47 C48 113.6(8)
C60 C47 C48 109.9(8)
O8 C48 C29 110.6(8)
O8 C48 C49 110.0(9)
C29 C48 C49 103.7(8)
O8 C48 C47 105.8(8)
C29 C48 C47 114.9(9)
C49 C48 C47 111.9(8)
C50 C49 C31 120.7(10)
C50 C49 C48 126.8(9)
C31 C49 C48 106.6(9)
C49 C50 C51 121.4(9)
C49 C50 C59 123.4(10)
C51 C50 C59 109.5(8)
C33 C51 C52 121.3(9)
C33 C51 C50 119.9(9)
C52 C51 C50 110.2(10)
C53 C52 C51 119.8(9)
C53 C52 C58 121.3(9)
C51 C52 C58 107.3(9)
C52 C53 C54 119.8(10)
C52 C53 C35 117.6(9)
C54 C53 C35 109.6(9)
C53 C54 C55 121.5(10)
C53 C54 C37 109.8(9)
C55 C54 C37 118.4(11)
C56 C55 C54 117.6(10)
C56 C55 C40 107.9(10)
C54 C55 C40 119.6(10)
C58 C56 C55 122.3(10)
C58 C56 C57 120.5(9)
C55 C56 C57 110.2(10)
C45 C57 C56 113.7(9)
C45 C57 C41 107.8(9)
C56 C57 C41 102.3(8)
C45 C57 Cl1 109.9(6)
C56 C57 Cl1 111.8(7)
C41 C57 Cl1 111.1(7)
C56 C58 C52 117.5(9)
C56 C58 C59 120.9(10)
C52 C58 C59 112.0(8)
O6 C59 C58 113.0(9)
O6 C59 C46 114.5(9)
C58 C59 C46 113.6(9)
O6 C59 C50 105.4(8)
C58 C59 C50 100.1(8)
C46 C59 C50 108.7(9)
O11 C60 N1 124.6(10)
O11 C60 C47 121.5(11)
N1 C60 C47 113.4(11)
C62 C61 C64 111.6(11)
C62 C61 O5 111.7(9)
C64 C61 O5 109.4(8)
C62 C61 C63 112.3(10)
C64 C61 C63 113.0(10)
O5 C61 C63 98.3(8)
C61 C62 H62A 109.5
C61 C62 H62B 109.5
H62A C62 H62B 109.5
C61 C62 H62C 109.5
H62A C62 H62C 109.5
H62B C62 H62C 109.5
C61 C63 H63A 109.5
C61 C63 H63B 109.5
H63A C63 H63B 109.5
C61 C63 H63C 109.5
H63A C63 H63C 109.5
H63B C63 H63C 109.5
C61 C64 H64A 109.5
C61 C64 H64B 109.5
H64A C64 H64B 109.5
C61 C64 H64C 109.5
H64A C64 H64C 109.5
H64B C64 H64C 109.5
O7 C65 C68 111.4(8)
O7 C65 C66 112.6(10)
C68 C65 C66 111.7(11)
O7 C65 C67 101.2(9)
C68 C65 C67 108.7(10)
C66 C65 C67 110.7(9)
C65 C66 H66A 109.5
C65 C66 H66B 109.5
H66A C66 H66B 109.5
C65 C66 H66C 109.5
H66A C66 H66C 109.5
H66B C66 H66C 109.5
C65 C67 H67A 109.5
C65 C67 H67B 109.5
H67A C67 H67B 109.5
C65 C67 H67C 109.5
H67A C67 H67C 109.5
H67B C67 H67C 109.5
C65 C68 H68A 109.5
C65 C68 H68B 109.5
H68A C68 H68B 109.5
C65 C68 H68C 109.5
H68A C68 H68C 109.5
H68B C68 H68C 109.5
C70 C69 O10 111.9(9)
C70 C69 C71 115.7(11)
O10 C69 C71 109.5(9)
C70 C69 C72 111.5(11)
O10 C69 C72 98.2(9)
C71 C69 C72 108.6(10)
C69 C70 H70A 109.5
C69 C70 H70B 109.5
H70A C70 H70B 109.5
C69 C70 H70C 109.5
H70A C70 H70C 109.5
H70B C70 H70C 109.5
C69 C71 H71A 109.5
C69 C71 H71B 109.5
H71A C71 H71B 109.5
C69 C71 H71C 109.5
H71A C71 H71C 109.5
H71B C71 H71C 109.5
C69 C72 H72A 109.5
C69 C72 H72B 109.5
H72A C72 H72B 109.5
C69 C72 H72C 109.5
H72A C72 H72C 109.5
H72B C72 H72C 109.5
S2 C77 S1 179.4(11)
S3 C78 S4 176.0(12)
O12 C79 C80B 119.6(17)
O12 C79 C80A 107.7(15)
C80B C79 C80A 131(3)
O12 C79 H79A 111.6(17)
C80B C79 H79A 56.4(15)
C80A C79 H79A 97(3)
O12 C79 H79B 126(3)
C80B C79 H79B 53.6(16)
C80A C79 H79B 106(2)
H79A C79 H79B 103.5(16)
O12 C79 H79C 107.3(16)
C80B C79 H79C 101(2)
C80A C79 H79C 51.3(15)
H79A C79 H79C 48.5(14)
H79B C79 H79C 126(3)
O12 C79 H79D 119(2)
C80B C79 H79D 109(2)
C80A C79 H79D 49.6(14)
H79A C79 H79D 125(3)
H79B C79 H79D 61.3(13)
H79C C79 H79D 96(2)
C79 C80A H79C 45.0(16)
C79 C80A H79D 37.0(13)
H79C C80A H79D 78(2)
C79 C80A H80A 112(3)
H79C C80A H80A 116(3)
H79D C80A H80A 118(3)
C79 C80A H80B 117(3)
H79C C80A H80B 74.4(17)
H79D C80A H80B 134(3)
H80A C80A H80B 108(3)
C79 C80A H80C 109(3)
H79C C80A H80C 135(3)
H79D C80A H80C 73.0(17)
H80A C80A H80C 107(3)
H80B C80A H80C 102(3)
C79 C80B H79A 46.0(13)
C79 C80B H79B 37.6(11)
H79A C80B H79B 79.5(13)
C79 C80B H80D 104.6(15)
H79A C80B H80D 109.3(15)
H79B C80B H80D 114(3)
C79 C80B H80E 109(2)
H79A C80B H80E 137(3)
H79B C80B H80E 71.5(18)
H80D C80B H80E 112(3)
C79 C80B H80F 115(3)
H79A C80B H80F 70(2)
H79B C80B H80F 134(4)
H80D C80B H80F 109(3)
H80E C80B H80F 108.7(17)
C74B C73A O9A 80(2)
C74B C73A C76A 58(2)
O9A C73A C76A 109(2)
C74B C73A C74A 82(2)
O9A C73A C74A 117(2)
C76A C73A C74A 111(2)
C74B C73A C75A 168(3)
O9A C73A C75A 106.1(19)
C76A C73A C75A 109(2)
C74A C73A C75A 104(2)
C74B C73A C73B 49.5(19)
O9A C73A C73B 71.1(14)
C76A C73A C73B 106.8(18)
C74A C73A C73B 51.6(15)
C75A C73A C73B 142(2)
C74B C73A H74E 40.3(17)
O9A C73A H74E 75.7(19)
C76A C73A H74E 35.0(17)
C74A C73A H74E 120(2)
C75A C73A H74E 130(3)
C73B C73A H74E 87.0(17)
C76B C74A C73B 80(2)
C76B C74A C73A 130(4)
C73B C74A C73A 75.4(19)
C76B C74A C74B 128(3)
C73B C74A C74B 47.9(17)
C73A C74A C74B 44.2(16)
C76B C74A H74A 32(2)
C73B C74A H74A 88.6(18)
C73A C74A H74A 104(2)
C74B C74A H74A 126(2)
C76B C74A H74B 74(3)
C73B C74A H74B 53.9(18)
C73A C74A H74B 120(3)
C74B C74A H74B 76(2)
H74A C74A H74B 105(2)
C76B C74A H74C 103(4)
C73B C74A H74C 169(3)
C73A C74A H74C 110(2)
C74B C74A H74C 129(2)
H74A C74A H74C 99(3)
H74B C74A H74C 116(3)
C76B C74A H76E 61(3)
C73B C74A H76E 111(2)
C73A C74A H76E 169(3)
C74B C74A H76E 133(3)
H74A C74A H76E 86(2)
H74B C74A H76E 61.2(16)
H74C C74A H76E 62.3(15)
C76B C74A H76F 57(3)
C73B C74A H76F 112(2)
C73A C74A H76F 93(2)
C74B C74A H76F 132(2)
H74A C74A H76F 28.2(8)
H74B C74A H76F 131(3)
H74C C74A H76F 79(2)
H76E C74A H76F 93(2)
C73A C75A H75A 110(2)
C73A C75A H75B 106.7(18)
H75A C75A H75B 120(3)
C73A C75A H75C 102(2)
H75A C75A H75C 110(2)
H75B C75A H75C 107(2)
C74B C76A C73A 55(2)
C74B C76A H76A 116(3)
C73A C76A H76A 109.1(19)
C74B C76A H76B 138(3)
C73A C76A H76B 112(3)
H76A C76A H76B 106(2)
C74B C76A H76C 61(3)
C73A C76A H76C 115(2)
H76A C76A H76C 105(3)
H76B C76A H76C 109(2)
C74B C76A H74E 39.3(18)
C73A C76A H74E 29.3(14)
H76A C76A H74E 94(2)
H76B C76A H74E 142(4)
H76C C76A H74E 97(2)
C74B C76A H74F 42.3(17)
C73A C76A H74F 85.3(17)
H76A C76A H74F 140(3)
H76B C76A H74F 103(2)
H76C C76A H74F 37.9(10)
H74E C76A H74F 80.5(18)
C74B C73B O9B 107(2)
C74B C73B C74A 80(3)
O9B C73B C74A 124(2)
C74B C73B C75B 117(3)
O9B C73B C75B 98.8(19)
C74A C73B C75B 128(2)
C74B C73B C76B 110(3)
O9B C73B C76B 110.9(19)
C74A C73B C76B 30.1(12)
C75B C73B C76B 112(2)
C74B C73B C73A 45(2)
O9B C73B C73A 92.7(17)
C74A C73B C73A 53.0(15)
C75B C73B C73A 162(2)
C76B C73B C73A 76.6(17)
C74B C73B O9A 60.3(17)
O9B C73B O9A 52.7(11)
C74A C73B O9A 92.1(18)
C75B C73B O9A 140.2(18)
C76B C73B O9A 105.1(18)
C73A C73B O9A 42.9(10)
C74B C73B H74B 91(2)
O9B C73B H74B 151(2)
C74A C73B H74B 36.6(12)
C75B C73B H74B 91.5(18)
C76B C73B H74B 40.9(12)
C73A C73B H74B 84.8(16)
O9A C73B H74B 127.1(19)
C73A C74B C76A 66(3)
C73A C74B C73B 85(3)
C76A C74B C73B 148(5)
C73A C74B O9A 51.8(18)
C76A C74B O9A 97(3)
C73B C74B O9A 74(2)
C73A C74B C74A 54(2)
C76A C74B C74A 98(3)
C73B C74B C74A 51.9(19)
O9A C74B C74A 87(2)
C73A C74B H76C 110(4)
C76A C74B H76C 43.6(18)
C73B C74B H76C 155(3)
O9A C74B H76C 130(2)
C74A C74B H76C 121(3)
C73A C74B H74D 139(3)
C76A C74B H74D 106(3)
C73B C74B H74D 105(3)
O9A C74B H74D 91(2)
C74A C74B H74D 156(3)
H76C C74B H74D 78(3)
C73A C74B H74E 36(2)
C76A C74B H74E 43(2)
C73B C74B H74E 117(4)
O9A C74B H74E 54.6(19)
C74A C74B H74E 88(4)
H76C C74B H74E 84(3)
H74D C74B H74E 110(3)
C73A C74B H74F 115(4)
C76A C74B H74F 72(2)
C73B C74B H74F 110(3)
O9A C74B H74F 166(4)
C74A C74B H74F 86(2)
H76C C74B H74F 45.7(15)
H74D C74B H74F 100(4)
H74E C74B H74F 113(4)
C73B C75B H75D 112(3)
C73B C75B H75E 111.4(18)
H75D C75B H75E 105(3)
C73B C75B H75F 115(3)
H75D C75B H75F 104.7(19)
H75E C75B H75F 108(3)
C74A C76B C73B 70(3)
C74A C76B H74A 102(4)
C73B C76B H74A 107(3)
C74A C76B H74B 57(3)
C73B C76B H74B 50.5(13)
H74A C76B H74B 151(4)
C74A C76B H74C 43(3)
C73B C76B H74C 113(2)
H74A C76B H74C 97(3)
H74B C76B H74C 80.3(17)
C74A C76B H76D 175(5)
C73B C76B H76D 110(2)
H74A C76B H76D 82(3)
H74B C76B H76D 119(3)
H74C C76B H76D 136(2)
C74A C76B H76E 75(3)
C73B C76B H76E 112(2)
H74A C76B H76E 137(3)
H74B C76B H76E 61.3(16)
H74C C76B H76E 51.0(11)
H76D C76B H76E 101(2)
C74A C76B H76F 76(3)
C73B C76B H76F 116(2)
H74A C76B H76F 33.0(14)
H74B C76B H76F 133(3)
H74C C76B H76F 64.4(15)
H76D C76B H76F 108(2)
H76E C76B H76F 110(2)

loop_
_geom_bond_atom_site_label_1
_geom_bond_atom_site_label_2
_geom_bond_distance
Cl1 C57 1.835(9)
S1 C77 1.537(11)
S2 C77 1.526(11)
S3 C78 1.475(15)
S4 C78 1.533(15)
O1 C44 1.214(12)
O2 C27 1.429(13)
O2 H2 0.8200
O3 C27 1.402(13)
O3 C47 1.454(13)
O4 C43 1.440(12)
O4 O5 1.496(9)
O5 C61 1.490(12)
O6 C59 1.426(11)
O6 O7 1.485(9)
O7 C65 1.432(12)
O8 O9B 1.345(18)
O8 O9A 1.424(18)
O8 C48 1.442(11)
O9A C73A 1.37(3)
O9A O9B 1.54(2)
O9A C74B 1.71(4)
O9A C73B 1.90(3)
O9A H74E 1.401(13)
O9B C73B 1.46(3)
O10 N1 1.414(10)
O10 C69 1.502(13)
O11 C60 1.233(14)
O12 C79 1.41(2)
O12 HO12 0.8200
N1 C60 1.360(15)
N1 HN1 0.917(10)
C1 C2 1.405(15)
C1 C9 1.437(15)
C1 C6 1.439(15)
C2 C12 1.426(13)
C2 C3 1.448(16)
C3 C4 1.400(15)
C3 C14 1.450(14)
C4 C17 1.418(17)
C4 C5 1.458(15)
C5 C6 1.410(16)
C5 C19 1.479(15)
C6 C7 1.488(13)
C7 C21 1.420(15)
C7 C8 1.460(15)
C8 C24 1.412(15)
C8 C9 1.435(15)
C9 C11 1.389(13)
C10 C12 1.406(15)
C10 C28 1.427(14)
C10 C11 1.469(15)
C11 C26 1.439(13)
C12 C13 1.464(15)
C13 C30 1.390(15)
C13 C14 1.435(14)
C14 C15 1.401(15)
C15 C16 1.439(14)
C15 C32 1.450(15)
C16 C17 1.407(15)
C16 C34 1.421(15)
C17 C18 1.477(15)
C18 C36 1.399(15)
C18 C19 1.438(16)
C19 C20 1.390(15)
C20 C21 1.391(17)
C20 C38 1.472(17)
C21 C22 1.486(15)
C22 C39 1.414(16)
C22 C23 1.419(14)
C23 C42 1.405(14)
C23 C24 1.456(14)
C24 C25 1.471(13)
C25 C26 1.386(13)
C25 C43 1.509(14)
C26 C27 1.533(14)
C27 C28 1.507(15)
C28 C29 1.317(14)
C29 C30 1.467(14)
C29 C48 1.530(14)
C30 C31 1.452(15)
C31 C32 1.370(14)
C31 C49 1.461(13)
C32 C33 1.442(15)
C33 C34 1.425(14)
C33 C51 1.431(14)
C34 C35 1.349(14)
C35 C36 1.481(14)
C35 C53 1.505(14)
C36 C37 1.464(14)
C37 C38 1.393(16)
C37 C54 1.454(14)
C38 C39 1.485(15)
C39 C40 1.406(15)
C40 C55 1.437(16)
C40 C41 1.454(14)
C41 C42 1.397(15)
C41 C57 1.523(14)
C42 C43 1.526(14)
C43 C44 1.569(15)
C44 C45 1.530(17)
C45 C46 1.344(14)
C45 C57 1.511(13)
C46 C47 1.510(13)
C46 C59 1.552(16)
C47 C60 1.552(14)
C47 C48 1.643(13)
C48 C49 1.577(15)
C49 C50 1.314(14)
C50 C51 1.450(14)
C50 C59 1.553(13)
C51 C52 1.431(13)
C52 C53 1.393(14)
C52 C58 1.450(14)
C53 C54 1.397(14)
C54 C55 1.435(14)
C55 C56 1.423(13)
C56 C58 1.407(14)
C56 C57 1.516(15)
C58 C59 1.530(14)
C61 C62 1.475(13)
C61 C64 1.487(16)
C61 C63 1.508(15)
C62 H62A 0.9600
C62 H62B 0.9600
C62 H62C 0.9600
C63 H63A 0.9600
C63 H63B 0.9600
C63 H63C 0.9600
C64 H64A 0.9600
C64 H64B 0.9600
C64 H64C 0.9600
C65 C68 1.512(15)
C65 C66 1.521(15)
C65 C67 1.579(14)
C66 H66A 0.9600
C66 H66B 0.9600
C66 H66C 0.9600
C67 H67A 0.9600
C67 H67B 0.9600
C67 H67C 0.9600
C68 H68A 0.9600
C68 H68B 0.9600
C68 H68C 0.9600
C69 C70 1.472(16)
C69 C71 1.520(15)
C69 C72 1.564(15)
C70 H70A 0.9600
C70 H70B 0.9600
C70 H70C 0.9600
C71 H71A 0.9600
C71 H71B 0.9600
C71 H71C 0.9600
C72 H72A 0.9600
C72 H72B 0.9600
C72 H72C 0.9600
C79 C80B 1.482(2)
C79 C80A 1.61(4)
C79 H79A 1.09(3)
C79 H79B 0.90(2)
C79 H79C 1.14(3)
C79 H79D 0.97(2)
C80A H79C 1.26(3)
C80A H79D 1.22(3)
C80A H80A 0.93(3)
C80A H80B 1.00(3)
C80A H80C 1.01(3)
C80B H79A 1.26(3)
C80B H79B 1.19(2)
C80B H80D 0.95(4)
C80B H80E 0.95(2)
C80B H80F 0.98(3)
C73A C74B 1.31(5)
C73A C76A 1.46(4)
C73A C74A 1.51(4)
C73A C75A 1.581(2)
C73A C73B 1.83(3)
C73A H74E 0.79(3)
C74A C76B 0.79(3)
C74A C73B 1.48(4)
C74A C74B 1.86(5)
C74A H74A 1.09(3)
C74A H74B 0.88(3)
C74A H74C 0.97(3)
C74A H76E 1.11(3)
C74A H76F 1.05(3)
C75A H75A 0.88(2)
C75A H75B 0.927(19)
C75A H75C 1.02(3)
C76A C74B 1.36(4)
C76A H76A 1.01(3)
C76A H76B 0.95(3)
C76A H76C 0.97(3)
C76A H74E 0.93(2)
C76A H74F 1.42(3)
C73B C74B 1.40(4)
C73B C75B 1.55(4)
C73B C76B 1.554(2)
C73B H74B 1.20(2)
C74B H76C 1.22(4)
C74B H74D 1.04(5)
C74B H74E 0.87(4)
C74B H74F 1.01(3)
C75B H75D 1.01(3)
C75B H75E 0.97(3)
C75B H75F 0.97(2)
C76B H74A 0.60(3)
C76B H74B 1.02(3)
C76B H74C 1.38(3)
C76B H76D 1.03(3)
C76B H76E 1.00(3)
C76B H76F 0.91(3)

loop_
_geom_hbond_atom_site_label_D
_geom_hbond_atom_site_label_H
_geom_hbond_atom_site_label_A
_geom_hbond_distance_DH
_geom_hbond_distance_HA
_geom_hbond_distance_DA
_geom_hbond_angle_DHA
O2 H2 O12 0.82 1.88 2.691(11) 171.5
O12 HO12 O11 0.82 2.22 2.675(13) 114.9
N1 HN1 O6 0.917(10) 2.165(7) 3.025(12) 155.8(5)
N1 HN1 O7 0.917(10) 2.230(7) 2.920(12) 131.5(6)
